data_1577253
loop_
_publ_author_name
'Jiang, Huikang'
'Ye, Ning'
'Peng, Guang'
'Chen, Jindong'

_publ_section_title
;
 A[A6Ch][Si12P20] (A = Sr, Ba; Ch = S, Se, Te): Achieving Wide Band Gap of
 Pnictides by Constructing [A6Ch] octahedral ionic units
;
_journal_name_full 'Chemical Science'
_journal_paper_doi 10.1039/D6SC00313C
_journal_year 2026
_chemical_formula_moiety 'P20 Si12 Sr7 Te1'
_chemical_formula_sum 'P20 Si12 Sr7 Te'
_chemical_formula_weight 1697.420
_space_group_crystal_system cubic
_space_group_IT_number 225
_space_group_name_Hall '-F 4 2 3'
_space_group_name_H-M_alt 'F m -3 m'
_symmetry_Int_Tables_number 225
_audit_creation_date 2025-10-10
_audit_creation_method
;
Olex2 1.5
(compiled 2025.07.13 svn.rb7424aed for OlexSys, GUI svn.r7314)
;
_audit_update_record
;
2026-01-10 deposited with the CCDC.	2026-04-29 downloaded from the CCDC.
;
_cell_angle_alpha 90
_cell_angle_beta 90
_cell_angle_gamma 90
_cell_formula_units_Z 4
_cell_length_a 15.6033(6)
_cell_length_b 15.6033(6)
_cell_length_c 15.6033(6)
_cell_measurement_reflns_used 1970
_cell_measurement_temperature 293.00
_cell_measurement_theta_max 26.95
_cell_measurement_theta_min 2.26
_cell_volume 3798.8(3)
_computing_molecular_graphics 'Olex2 1.5 (Dolomanov et al., 2009)'
_computing_publication_material 'Olex2 1.5 (Dolomanov et al., 2009)'
_computing_structure_refinement 'olex2.refine 1.5 (Bourhis et al., 2015)'
_diffrn_ambient_temperature 293.00
_diffrn_measured_fraction_theta_full 1.0000
_diffrn_measured_fraction_theta_max 0.9963
_diffrn_measurement_device_type 'Bruker APEX-II CCD'
_diffrn_measurement_method '\f and \w scans'
_diffrn_radiation_type 'Mo K\a'
_diffrn_radiation_wavelength 0.71073
_diffrn_reflns_av_R_equivalents 0.1064
_diffrn_reflns_av_unetI/netI 0.0199
_diffrn_reflns_Laue_measured_fraction_full 1.0000
_diffrn_reflns_Laue_measured_fraction_max 0.9963
_diffrn_reflns_limit_h_max 20
_diffrn_reflns_limit_h_min -20
_diffrn_reflns_limit_k_max 18
_diffrn_reflns_limit_k_min -19
_diffrn_reflns_limit_l_max 19
_diffrn_reflns_limit_l_min -20
_diffrn_reflns_number 9550
_diffrn_reflns_point_group_measured_fraction_full 1.0000
_diffrn_reflns_point_group_measured_fraction_max 0.9963
_diffrn_reflns_theta_full 25.2417
_diffrn_reflns_theta_max 27.50
_diffrn_reflns_theta_min 2.26
_diffrn_standards_number 0
_exptl_absorpt_coefficient_mu 11.738
_exptl_absorpt_correction_type none
_exptl_crystal_colour 'clear reddish red'
_exptl_crystal_colour_lustre clear
_exptl_crystal_colour_modifier reddish
_exptl_crystal_colour_primary red
_exptl_crystal_density_diffrn 2.968
_exptl_crystal_description block
_exptl_crystal_F_000 3114.605
_exptl_crystal_size_max 0.11
_exptl_crystal_size_mid 0.11
_exptl_crystal_size_min 0.1
_refine_diff_density_max 1.1248
_refine_diff_density_min -1.5162
_refine_diff_density_rms 0.1766
_refine_ls_d_res_high 0.7697
_refine_ls_d_res_low 9.0086
_refine_ls_extinction_coef 0.000102(12)
_refine_ls_extinction_expression Fc^*^=kFc[1+0.001xFc^2^\l^3^/sin(2\q)]^-1/4^
_refine_ls_goodness_of_fit_ref 1.0346
_refine_ls_hydrogen_treatment undef
_refine_ls_matrix_type full
_refine_ls_number_constraints 0
_refine_ls_number_parameters 20
_refine_ls_number_reflns 270
_refine_ls_number_restraints 0
_refine_ls_restrained_S_all 1.0346
_refine_ls_R_factor_all 0.0261
_refine_ls_R_factor_gt 0.0179
_refine_ls_shift/su_max -0.0005
_refine_ls_shift/su_mean 0.0002
_refine_ls_structure_factor_coef Fsqd
_refine_ls_weighting_details 'w=1/[\s^2^(Fo^2^)+(0.0053P)^2^+44.4663P] where P=(Fo^2^+2Fc^2^)/3'
_refine_ls_weighting_scheme calc
_refine_ls_wR_factor_gt 0.0357
_refine_ls_wR_factor_ref 0.0375
_reflns_Friedel_coverage 0.0
_reflns_limit_h_max 11
_reflns_limit_h_min 0
_reflns_limit_k_max 20
_reflns_limit_k_min 1
_reflns_limit_l_max 14
_reflns_limit_l_min 0
_reflns_number_gt 238
_reflns_number_total 270
_reflns_threshold_expression I>=2u(I)
_cod_data_source_file d6sc00313c2.cif
_cod_data_source_block Sr[Sr6Te][Si12P20]
_cod_database_code 1577253
_olex2_refinement_description
;
;
_olex2_submission_special_instructions 'No special instructions were received'

loop_
_space_group_symop_id
_space_group_symop_operation_xyz
1 x,y,z
2 x,-z,y
3 x,z,-y
4 z,y,-x
5 -z,y,x
6 -y,x,z
7 y,-x,z
8 z,x,y
9 y,z,x
10 -y,-z,x
11 z,-x,-y
12 -y,z,-x
13 -z,-x,y
14 -z,x,-y
15 y,-z,-x
16 x,-y,-z
17 -x,y,-z
18 -x,-y,z
19 y,x,-z
20 -y,-x,-z
21 z,-y,x
22 -z,-y,-x
23 -x,z,y
24 -x,-z,-y
25 -x,-y,-z
26 -x,z,-y
27 -x,-z,y
28 -z,-y,x
29 z,-y,-x
30 y,-x,-z
31 -y,x,-z
32 -z,-x,-y
33 -y,-z,-x
34 y,z,-x
35 -z,x,y
36 y,-z,x
37 z,x,-y
38 z,-x,y
39 -y,z,x
40 -x,y,z
41 x,-y,z
42 x,y,-z
43 -y,-x,z
44 y,x,z
45 -z,y,-x
46 z,y,x
47 x,-z,-y
48 x,z,y
49 x,y+1/2,z+1/2
50 x,-z+1/2,y+1/2
51 x,z+1/2,-y+1/2
52 z,y+1/2,-x+1/2
53 -z,y+1/2,x+1/2
54 -y,x+1/2,z+1/2
55 y,-x+1/2,z+1/2
56 z,x+1/2,y+1/2
57 y,z+1/2,x+1/2
58 -y,-z+1/2,x+1/2
59 z,-x+1/2,-y+1/2
60 -y,z+1/2,-x+1/2
61 -z,-x+1/2,y+1/2
62 -z,x+1/2,-y+1/2
63 y,-z+1/2,-x+1/2
64 x,-y+1/2,-z+1/2
65 -x,y+1/2,-z+1/2
66 -x,-y+1/2,z+1/2
67 y,x+1/2,-z+1/2
68 -y,-x+1/2,-z+1/2
69 z,-y+1/2,x+1/2
70 -z,-y+1/2,-x+1/2
71 -x,z+1/2,y+1/2
72 -x,-z+1/2,-y+1/2
73 -x,-y+1/2,-z+1/2
74 -x,z+1/2,-y+1/2
75 -x,-z+1/2,y+1/2
76 -z,-y+1/2,x+1/2
77 z,-y+1/2,-x+1/2
78 y,-x+1/2,-z+1/2
79 -y,x+1/2,-z+1/2
80 -z,-x+1/2,-y+1/2
81 -y,-z+1/2,-x+1/2
82 y,z+1/2,-x+1/2
83 -z,x+1/2,y+1/2
84 y,-z+1/2,x+1/2
85 z,x+1/2,-y+1/2
86 z,-x+1/2,y+1/2
87 -y,z+1/2,x+1/2
88 -x,y+1/2,z+1/2
89 x,-y+1/2,z+1/2
90 x,y+1/2,-z+1/2
91 -y,-x+1/2,z+1/2
92 y,x+1/2,z+1/2
93 -z,y+1/2,-x+1/2
94 z,y+1/2,x+1/2
95 x,-z+1/2,-y+1/2
96 x,z+1/2,y+1/2
97 x+1/2,y,z+1/2
98 x+1/2,-z,y+1/2
99 x+1/2,z,-y+1/2
100 z+1/2,y,-x+1/2
101 -z+1/2,y,x+1/2
102 -y+1/2,x,z+1/2
103 y+1/2,-x,z+1/2
104 z+1/2,x,y+1/2
105 y+1/2,z,x+1/2
106 -y+1/2,-z,x+1/2
107 z+1/2,-x,-y+1/2
108 -y+1/2,z,-x+1/2
109 -z+1/2,-x,y+1/2
110 -z+1/2,x,-y+1/2
111 y+1/2,-z,-x+1/2
112 x+1/2,-y,-z+1/2
113 -x+1/2,y,-z+1/2
114 -x+1/2,-y,z+1/2
115 y+1/2,x,-z+1/2
116 -y+1/2,-x,-z+1/2
117 z+1/2,-y,x+1/2
118 -z+1/2,-y,-x+1/2
119 -x+1/2,z,y+1/2
120 -x+1/2,-z,-y+1/2
121 -x+1/2,-y,-z+1/2
122 -x+1/2,z,-y+1/2
123 -x+1/2,-z,y+1/2
124 -z+1/2,-y,x+1/2
125 z+1/2,-y,-x+1/2
126 y+1/2,-x,-z+1/2
127 -y+1/2,x,-z+1/2
128 -z+1/2,-x,-y+1/2
129 -y+1/2,-z,-x+1/2
130 y+1/2,z,-x+1/2
131 -z+1/2,x,y+1/2
132 y+1/2,-z,x+1/2
133 z+1/2,x,-y+1/2
134 z+1/2,-x,y+1/2
135 -y+1/2,z,x+1/2
136 -x+1/2,y,z+1/2
137 x+1/2,-y,z+1/2
138 x+1/2,y,-z+1/2
139 -y+1/2,-x,z+1/2
140 y+1/2,x,z+1/2
141 -z+1/2,y,-x+1/2
142 z+1/2,y,x+1/2
143 x+1/2,-z,-y+1/2
144 x+1/2,z,y+1/2
145 x+1/2,y+1/2,z
146 x+1/2,-z+1/2,y
147 x+1/2,z+1/2,-y
148 z+1/2,y+1/2,-x
149 -z+1/2,y+1/2,x
150 -y+1/2,x+1/2,z
151 y+1/2,-x+1/2,z
152 z+1/2,x+1/2,y
153 y+1/2,z+1/2,x
154 -y+1/2,-z+1/2,x
155 z+1/2,-x+1/2,-y
156 -y+1/2,z+1/2,-x
157 -z+1/2,-x+1/2,y
158 -z+1/2,x+1/2,-y
159 y+1/2,-z+1/2,-x
160 x+1/2,-y+1/2,-z
161 -x+1/2,y+1/2,-z
162 -x+1/2,-y+1/2,z
163 y+1/2,x+1/2,-z
164 -y+1/2,-x+1/2,-z
165 z+1/2,-y+1/2,x
166 -z+1/2,-y+1/2,-x
167 -x+1/2,z+1/2,y
168 -x+1/2,-z+1/2,-y
169 -x+1/2,-y+1/2,-z
170 -x+1/2,z+1/2,-y
171 -x+1/2,-z+1/2,y
172 -z+1/2,-y+1/2,x
173 z+1/2,-y+1/2,-x
174 y+1/2,-x+1/2,-z
175 -y+1/2,x+1/2,-z
176 -z+1/2,-x+1/2,-y
177 -y+1/2,-z+1/2,-x
178 y+1/2,z+1/2,-x
179 -z+1/2,x+1/2,y
180 y+1/2,-z+1/2,x
181 z+1/2,x+1/2,-y
182 z+1/2,-x+1/2,y
183 -y+1/2,z+1/2,x
184 -x+1/2,y+1/2,z
185 x+1/2,-y+1/2,z
186 x+1/2,y+1/2,-z
187 -y+1/2,-x+1/2,z
188 y+1/2,x+1/2,z
189 -z+1/2,y+1/2,-x
190 z+1/2,y+1/2,x
191 x+1/2,-z+1/2,-y
192 x+1/2,z+1/2,y

loop_
_atom_site_label
_atom_site_type_symbol
_atom_site_fract_x
_atom_site_fract_y
_atom_site_fract_z
_atom_site_U_iso_or_equiv
_atom_site_adp_type
_atom_site_occupancy
_atom_site_site_symmetry_order
_atom_site_refinement_flags_posn
_atom_site_refinement_flags_adp
_atom_site_refinement_flags_occupancy
Te1 Te 0.5 1.0 0.5 0.0161(3) Uani 1.000000 48 S T P
Sr1 Sr 0.5 0.78131(5) 0.5 0.0222(2) Uani 1.000000 8 S T P
P2 P 0.66361(6) 0.83639(6) 0.66361(6) 0.0128(3) Uani 1.000000 6 S T P
P1 P 0.5 0.67058(5) 0.67058(5) 0.0142(3) Uani 1.000000 4 S T P
Si1 Si 0.58804(8) 0.75 0.75 0.0120(3) Uani 1.000000 4 S T P
Sr2 Sr 0.5 0.5 0.5 0.189(4) Uani 1.000000 48 S T P

loop_
_atom_site_aniso_label
_atom_site_aniso_U_11
_atom_site_aniso_U_22
_atom_site_aniso_U_33
_atom_site_aniso_U_12
_atom_site_aniso_U_13
_atom_site_aniso_U_23
Te1 0.0161(3) 0.0161(3) 0.0161(3) -0.000000 -0.000000 0.000000
Sr1 0.0233(3) 0.0201(4) 0.0233(3) -0.000000 -0.000000 0.000000
P2 0.0128(3) 0.0128(3) 0.0128(3) -0.0003(4) 0.0003(4) -0.0003(4)
P1 0.0110(6) 0.0158(4) 0.0158(4) -0.000000 -0.000000 -0.0025(5)
Si1 0.0084(6) 0.0138(4) 0.0138(4) -0.000000 -0.000000 -0.0001(5)
Sr2 0.189(4) 0.189(4) 0.189(4) -0.000000 -0.000000 0.000000

loop_
_atom_type_symbol
_atom_type_scat_dispersion_real
_atom_type_scat_dispersion_imag
_atom_type_scat_Cromer_Mann_a1
_atom_type_scat_Cromer_Mann_a2
_atom_type_scat_Cromer_Mann_a3
_atom_type_scat_Cromer_Mann_a4
_atom_type_scat_Cromer_Mann_b1
_atom_type_scat_Cromer_Mann_b2
_atom_type_scat_Cromer_Mann_b3
_atom_type_scat_Cromer_Mann_b4
_atom_type_scat_Cromer_Mann_c
_atom_type_scat_source
_atom_type_scat_dispersion_source
P 0.10265 0.09519 6.43450 4.17910 1.78000 1.49080 1.90670 27.15700 0.52600 68.16450 1.11490 'International Tables Volume C Table 6.1.1.4 (pp. 500-502)' 'Brennan, Cowan, Rev. Sci. Instrum., 1992, 63, 850'
Si 0.08275 0.07119 6.29150 3.03530 1.98910 1.54100 2.43860 32.33370 0.67850 81.69370 1.14070 'International Tables Volume C Table 6.1.1.4 (pp. 500-502)' 'Brennan, Cowan, Rev. Sci. Instrum., 1992, 63, 850'
Sr -1.51558 3.23452 17.56630 9.81840 5.42200 2.66940 1.55640 14.09880 0.16640 132.37601 2.50640 'International Tables Volume C Table 6.1.1.4 (pp. 500-502)' 'Brennan, Cowan, Rev. Sci. Instrum., 1992, 63, 850'
Te -0.49781 1.68298 19.96440 19.01380 6.14487 2.52390 4.81742 0.42088 28.52840 70.84030 4.35200 'International Tables Volume C Table 6.1.1.4 (pp. 500-502)' 'Brennan, Cowan, Rev. Sci. Instrum., 1992, 63, 850'

loop_
_geom_angle_atom_site_label_1
_geom_angle_atom_site_label_2
_geom_angle_atom_site_label_3
_geom_angle
_geom_angle_site_symmetry_1
_geom_angle_site_symmetry_3
_geom_angle_publ_flag
Sr1 Te1 Sr1 180.0 18_675 . ?
Sr1 Te1 Sr1 90.0 59_566 . ?
Sr1 Te1 Sr1 180.0 59_566 61_664 ?
Sr1 Te1 Sr1 90.0 61_664 164_666 ?
Sr1 Te1 Sr1 90.0 59_566 151_465 ?
Sr1 Te1 Sr1 90.0 59_566 164_666 ?
Sr1 Te1 Sr1 90.0 164_666 . ?
Sr1 Te1 Sr1 90.0 151_465 . ?
Sr1 Te1 Sr1 90.0 164_666 18_675 ?
Sr1 Te1 Sr1 90.0 59_566 18_675 ?
Sr1 Te1 Sr1 180.0 164_666 151_465 ?
Sr1 Te1 Sr1 90.0 151_465 18_675 ?
Sr1 Te1 Sr1 90.0 61_664 151_465 ?
Sr1 Te1 Sr1 90.0 61_664 18_675 ?
Sr1 Te1 Sr1 90.0 61_664 . ?
P2 Sr1 Te1 76.61(2) . . ?
P2 Sr1 Te1 76.61(2) 5_655 . ?
P2 Sr1 Te1 76.61(2) 4_556 . ?
P2 Sr1 Te1 76.61(2) 17_656 . ?
P2 Sr1 P2 86.925(6) 17_656 4_556 ?
P2 Sr1 P2 153.22(4) 4_556 5_655 ?
P2 Sr1 P2 153.22(4) 17_656 . ?
P2 Sr1 P2 86.9 5_655 . ?
P2 Sr1 P2 86.925(6) 4_556 . ?
P2 Sr1 P2 86.9 17_656 5_655 ?
P1 Sr1 Te1 122.99(2) 3_556 . ?
P1 Sr1 Te1 122.99(2) . . ?
P1 Sr1 Te1 122.99(2) 9 . ?
P1 Sr1 Te1 122.99(2) 5_655 . ?
P1 Sr1 P2 134.675(14) 3_556 . ?
P1 Sr1 P2 63.200(18) 5_655 17_656 ?
P1 Sr1 P2 63.200(18) . . ?
P1 Sr1 P2 134.675(14) 5_655 4_556 ?
P1 Sr1 P2 134.675(14) 9 17_656 ?
P1 Sr1 P2 134.675(14) 5_655 . ?
P1 Sr1 P2 134.675(14) 9 5_655 ?
P1 Sr1 P2 134.675(14) 3_556 5_655 ?
P1 Sr1 P2 134.675(14) . 17_656 ?
P1 Sr1 P2 63.200(18) 9 4_556 ?
P1 Sr1 P2 63.200(18) 9 . ?
P1 Sr1 P2 63.200(18) 3_556 17_656 ?
P1 Sr1 P2 63.200(18) . 5_655 ?
P1 Sr1 P2 63.200(18) 5_655 5_655 ?
P1 Sr1 P2 134.675(14) . 4_556 ?
P1 Sr1 P2 63.200(18) 3_556 4_556 ?
P1 Sr1 P1 114.02(5) 5_655 9 ?
P1 Sr1 P1 114.02(4) 3_556 . ?
P1 Sr1 P1 72.76(2) 5_655 . ?
P1 Sr1 P1 72.76(2) 3_556 5_655 ?
P1 Sr1 P1 72.76(2) 3_556 9 ?
P1 Sr1 P1 72.76(2) . 9 ?
Sr2 Sr1 Te1 180.0 7_565 . ?
Sr2 Sr1 P2 103.39(2) 7_565 5_655 ?
Sr2 Sr1 P2 103.39(2) 7_565 . ?
Sr2 Sr1 P2 103.39(2) 7_565 17_656 ?
Sr2 Sr1 P2 103.39(2) 7_565 4_556 ?
Sr2 Sr1 P1 57.01(2) 7_565 9 ?
Sr2 Sr1 P1 57.01(2) 7_565 5_655 ?
Sr2 Sr1 P1 57.01(2) 7_565 3_556 ?
Sr2 Sr1 P1 57.01(2) 7_565 . ?
Sr1 P2 Sr1 81.11(3) 164_666 . ?
Sr1 P2 Sr1 81.11(3) 59_566 . ?
Sr1 P2 Sr1 81.11(3) 59_566 164_666 ?
Si1 P2 Sr1 161.65(6) . 164_666 ?
Si1 P2 Sr1 161.65(6) 9 59_566 ?
Si1 P2 Sr1 84.98(3) 9 . ?
Si1 P2 Sr1 84.98(3) . 59_566 ?
Si1 P2 Sr1 84.98(3) . . ?
Si1 P2 Sr1 84.98(3) 157_665 164_666 ?
Si1 P2 Sr1 84.98(3) 9 164_666 ?
Si1 P2 Sr1 84.98(3) 157_665 59_566 ?
Si1 P2 Sr1 161.65(6) 157_665 . ?
Si1 P2 Si1 105.72(5) 157_665 9 ?
Si1 P2 Si1 105.72(5) 157_665 . ?
Si1 P2 Si1 105.72(5) . 9 ?
Sr1 P1 Sr1 155.98(5) 4_556 8 ?
Si1 P1 Sr1 99.427(16) . 8 ?
Si1 P1 Sr1 99.427(16) 23_655 4_556 ?
Si1 P1 Sr1 99.427(16) . 4_556 ?
Si1 P1 Sr1 99.427(16) 23_655 8 ?
Si1 P1 Si1 76.18(6) 23_655 . ?
P2 Si1 P2 116.53(8) 154_665 8 ?
P1 Si1 P2 108.94(2) 72_666 8 ?
P1 Si1 P2 108.94(2) . 8 ?
P1 Si1 P2 108.94(2) . 154_665 ?
P1 Si1 P2 108.94(2) 72_666 154_665 ?
P1 Si1 P1 103.82(6) 72_666 . ?
Si1 Si1 P2 121.74(4) 23_655 8 ?
Si1 Si1 P2 121.74(4) 23_655 154_665 ?
Si1 Si1 P1 51.91(3) 23_655 . ?
Si1 Si1 P1 51.91(3) 23_655 72_666 ?
Sr1 Sr2 Sr1 180.0 16_566 . ?
Sr1 Sr2 Sr1 90.0 7_565 3_556 ?
Sr1 Sr2 Sr1 90.0 7_565 . ?
Sr1 Sr2 Sr1 90.0 16_566 3_556 ?
Sr1 Sr2 Sr1 90.0 16_566 7_565 ?
Sr1 Sr2 Sr1 90.0 2_565 . ?
Sr1 Sr2 Sr1 90.0 3_556 6_655 ?
Sr1 Sr2 Sr1 90.0 16_566 2_565 ?
Sr1 Sr2 Sr1 90.0 3_556 . ?
Sr1 Sr2 Sr1 180.0 3_556 2_565 ?
Sr1 Sr2 Sr1 90.0 . 6_655 ?
Sr1 Sr2 Sr1 90.0 16_566 6_655 ?
Sr1 Sr2 Sr1 90.0 2_565 6_655 ?
Sr1 Sr2 Sr1 90.0 7_565 2_565 ?
Sr1 Sr2 Sr1 180.0 7_565 6_655 ?

loop_
_geom_bond_atom_site_label_1
_geom_bond_atom_site_label_2
_geom_bond_distance
_geom_bond_site_symmetry_2
_geom_bond_publ_flag
Te1 Sr1 3.4123(7) . ?
Te1 Sr1 3.4123(7) 61_664 ?
Te1 Sr1 3.4123(7) 18_675 ?
Te1 Sr1 3.4123(7) 59_566 ?
Te1 Sr1 3.4123(7) 164_666 ?
Te1 Sr1 3.4123(7) 151_465 ?
Sr1 P2 3.7111(10) 17_656 ?
Sr1 P2 3.7111(10) . ?
Sr1 P2 3.7111(10) 4_556 ?
Sr1 P2 3.7111(10) 5_655 ?
Sr1 P1 3.1732(5) 5_655 ?
Sr1 P1 3.1732(5) . ?
Sr1 P1 3.1732(5) 3_556 ?
Sr1 P1 3.1732(5) 9 ?
Sr1 Sr2 4.3893(7) 7_565 ?
P2 Si1 2.2416(8) 157_665 ?
P2 Si1 2.2416(8) . ?
P2 Si1 2.2416(8) 9 ?
P1 Si1 2.2267(12) . ?
P1 Si1 2.2267(12) 23_655 ?
Si1 Si1 2.747(2) 23_655 ?

loop_
_atom_site_anharm_gc_c_label
_atom_site_anharm_gc_c_111
_atom_site_anharm_gc_c_112
_atom_site_anharm_gc_c_113
_atom_site_anharm_gc_c_122
_atom_site_anharm_gc_c_123
_atom_site_anharm_gc_c_133
_atom_site_anharm_gc_c_222
_atom_site_anharm_gc_c_223
_atom_site_anharm_gc_c_233
_atom_site_anharm_gc_c_333
Sr2 -0.0 -0.0 -0.0 -0.0 -0.0 -0.0 -0.0 -0.0 -0.0 0.0

loop_
_atom_site_anharm_gc_d_label
_atom_site_anharm_gc_d_1111
_atom_site_anharm_gc_d_1112
_atom_site_anharm_gc_d_1113
_atom_site_anharm_gc_d_1122
_atom_site_anharm_gc_d_1123
_atom_site_anharm_gc_d_1133
_atom_site_anharm_gc_d_1222
_atom_site_anharm_gc_d_1223
_atom_site_anharm_gc_d_1233
_atom_site_anharm_gc_d_1333
_atom_site_anharm_gc_d_2222
_atom_site_anharm_gc_d_2223
_atom_site_anharm_gc_d_2233
_atom_site_anharm_gc_d_2333
_atom_site_anharm_gc_d_3333
Sr2 -0.00000008(9) -0.0 -0.0 -0.00000043(4) -0.0 -0.00000043(4) -0.0 -0.0 -0.0 -0.0 -0.00000008(9) -0.0 -0.00000043(4) -0.0 -0.00000008(9)
